data_2229828
loop_
_publ_author_name
'Fischer, Janina'
'Schmitt, Volker'
'Schollmeyer, Dieter'
'Detert, Heiner'

_publ_section_title
;
 Monoclinic polymorph of
 2,5-bis[4-(dimethylamino)styryl]-3,6-dimethylpyrazine
;
_journal_coeditor_code SI2330
_journal_issue 4
_journal_name_full 'Acta Crystallographica Section E'
_journal_page_first o875
_journal_paper_doi 10.1107/S1600536811006234
_journal_volume 67
_journal_year 2011
_chemical_formula_iupac 'C26 H30 N4'
_chemical_formula_moiety 'C26 H30 N4'
_chemical_formula_sum 'C26 H30 N4'
_chemical_formula_weight 398.54
_chemical_melting_point 522
_chemical_name_common
;
2,5-Bis[4-(dimethylamino)styryl]-3,6-dimethylpyrazine
;
_chemical_name_systematic
;
4-[2-(5-{2-[4-(dimethylamino)phenyl]ethenyl}-3,6-dimethylpyrazin-2-yl)ethenyl]-
<i>N</i>,<i>N</i>-dimethylaniline
;
_space_group_IT_number 14
_symmetry_cell_setting monoclinic
_symmetry_space_group_name_Hall '-P 2ybc'
_symmetry_space_group_name_H-M 'P 1 21/c 1'
_atom_sites_solution_hydrogens geom
_atom_sites_solution_primary direct
_atom_sites_solution_secondary difmap
_audit_creation_method SHELXL-97
_cell_angle_alpha 90.00
_cell_angle_beta 113.449(6)
_cell_angle_gamma 90.00
_cell_formula_units_Z 2
_cell_length_a 6.0635(5)
_cell_length_b 15.5187(13)
_cell_length_c 12.8009(12)
_cell_measurement_reflns_used 3217
_cell_measurement_temperature 193(2)
_cell_measurement_theta_max 27
_cell_measurement_theta_min 2.6
_cell_volume 1105.06(17)
_computing_cell_refinement 'SAINT (Bruker, 2006)'
_computing_data_collection 'SMART (Bruker, 2006)'
_computing_data_reduction 'SAINT (Bruker, 2006)'
_computing_molecular_graphics 'PLATON (Spek, 2009)'
_computing_publication_material 'PLATON (Spek, 2009)'
_computing_structure_refinement 'SHELXL97 (Sheldrick, 2008)'
_computing_structure_solution 'SIR97 (Altomare <i>et al.</i>, 1999)'
_diffrn_ambient_temperature 193(2)
_diffrn_measured_fraction_theta_full 0.998
_diffrn_measured_fraction_theta_max 0.998
_diffrn_measurement_device '\k-geometry diffractometer'
_diffrn_measurement_device_type 'Bruker SMART CCD'
_diffrn_measurement_method 'CCD scan'
_diffrn_radiation_monochromator graphite
_diffrn_radiation_type MoKa
_diffrn_radiation_wavelength 0.71073
_diffrn_reflns_av_R_equivalents 0.0568
_diffrn_reflns_av_sigmaI/netI 0.0438
_diffrn_reflns_limit_h_max 7
_diffrn_reflns_limit_h_min -7
_diffrn_reflns_limit_k_max 19
_diffrn_reflns_limit_k_min -20
_diffrn_reflns_limit_l_max 16
_diffrn_reflns_limit_l_min -16
_diffrn_reflns_number 13517
_diffrn_reflns_theta_full 27.95
_diffrn_reflns_theta_max 27.95
_diffrn_reflns_theta_min 2.17
_exptl_absorpt_coefficient_mu 0.072
_exptl_absorpt_correction_type none
_exptl_crystal_colour orange
_exptl_crystal_density_diffrn 1.198
_exptl_crystal_density_method 'not measured'
_exptl_crystal_description block
_exptl_crystal_F_000 428
_exptl_crystal_size_max 0.49
_exptl_crystal_size_mid 0.45
_exptl_crystal_size_min 0.27
_refine_diff_density_max 0.266
_refine_diff_density_min -0.218
_refine_ls_extinction_method none
_refine_ls_goodness_of_fit_ref 1.020
_refine_ls_hydrogen_treatment constr
_refine_ls_matrix_type full
_refine_ls_number_parameters 139
_refine_ls_number_reflns 2637
_refine_ls_number_restraints 0
_refine_ls_restrained_S_all 1.020
_refine_ls_R_factor_all 0.0904
_refine_ls_R_factor_gt 0.0562
_refine_ls_shift/su_max 0.001
_refine_ls_shift/su_mean 0.000
_refine_ls_structure_factor_coef Fsqd
_refine_ls_weighting_details 'calc w=1/[\s^2^(Fo^2^)+(0.0930P)^2^+0.1486P] where P=(Fo^2^+2Fc^2^)/3'
_refine_ls_weighting_scheme calc
_refine_ls_wR_factor_obs 0.1461
_refine_ls_wR_factor_ref 0.1695
_reflns_number_gt 1711
_reflns_number_total 2637
_reflns_threshold_expression I>2\s(I)
_cod_data_source_file si2330.cif
_cod_data_source_block I
_cod_original_sg_symbol_H-M 'P 21/c'
_cod_database_code 2229828
_cod_database_fobs_code 2229828

loop_
_symmetry_equiv_pos_as_xyz
'x, y, z'
'-x, y+1/2, -z+1/2'
'-x, -y, -z'
'x, -y-1/2, z-1/2'

loop_
_atom_site_type_symbol
_atom_site_label
_atom_site_fract_x
_atom_site_fract_y
_atom_site_fract_z
_atom_site_U_iso_or_equiv
_atom_site_adp_type
_atom_site_calc_flag
_atom_site_refinement_flags
_atom_site_occupancy
_atom_site_disorder_assembly
_atom_site_disorder_group
N N1 0.3645(2) 0.52967(9) 0.55807(11) 0.0361(4) Uani d . 1 . .
C C2 0.3898(3) 0.44536(10) 0.54641(13) 0.0340(4) Uani d . 1 . .
C C3 0.4723(3) 0.58565(10) 0.51230(13) 0.0347(4) Uani d . 1 . .
C C4 0.2626(3) 0.38669(11) 0.59782(16) 0.0437(5) Uani d . 1 . .
H H4A 0.3808 0.3592 0.6661 0.066 Uiso calc R 1 . .
H H4B 0.1750 0.3423 0.5424 0.066 Uiso calc R 1 . .
H H4C 0.1492 0.4203 0.6185 0.066 Uiso calc R 1 . .
C C5 0.4434(3) 0.67746(11) 0.52817(15) 0.0374(4) Uani d . 1 . .
H H5 0.5138 0.7174 0.4943 0.045 Uiso calc R 1 . .
C C6 0.3227(3) 0.70847(11) 0.58799(14) 0.0363(4) Uani d . 1 . .
H H6 0.2543 0.6666 0.6203 0.044 Uiso calc R 1 . .
C C7 0.2832(3) 0.79779(11) 0.60981(14) 0.0347(4) Uani d . 1 . .
C C8 0.1390(3) 0.81714(11) 0.66978(16) 0.0424(5) Uani d . 1 . .
H H8 0.0713 0.7710 0.6959 0.051 Uiso calc R 1 . .
C C9 0.0920(3) 0.90040(11) 0.69218(15) 0.0424(5) Uani d . 1 . .
H H9 -0.0074 0.9101 0.7327 0.051 Uiso calc R 1 . .
C C10 0.1880(3) 0.97122(11) 0.65634(13) 0.0352(4) Uani d . 1 . .
C C11 0.3336(3) 0.95248(11) 0.59606(14) 0.0374(4) Uani d . 1 . .
H H11 0.4019 0.9985 0.5700 0.045 Uiso calc R 1 . .
C C12 0.3784(3) 0.86880(11) 0.57435(14) 0.0383(4) Uani d . 1 . .
H H12 0.4776 0.8589 0.5338 0.046 Uiso calc R 1 . .
N N13 0.1460(3) 1.05436(9) 0.67883(13) 0.0443(4) Uani d . 1 . .
C C14 -0.0132(4) 1.07191(13) 0.73601(18) 0.0524(5) Uani d . 1 . .
H H14A -0.1665 1.0421 0.6962 0.079 Uiso calc R 1 . .
H H14B -0.0415 1.1341 0.7357 0.079 Uiso calc R 1 . .
H H14C 0.0610 1.0513 0.8148 0.079 Uiso calc R 1 . .
C C15 0.2474(3) 1.12637(12) 0.64153(16) 0.0479(5) Uani d . 1 . .
H H15A 0.4228 1.1207 0.6724 0.072 Uiso calc R 1 . .
H H15B 0.2044 1.1802 0.6688 0.072 Uiso calc R 1 . .
H H15C 0.1838 1.1270 0.5581 0.072 Uiso calc R 1 . .

loop_
_atom_site_aniso_label
_atom_site_aniso_U_11
_atom_site_aniso_U_22
_atom_site_aniso_U_33
_atom_site_aniso_U_12
_atom_site_aniso_U_13
_atom_site_aniso_U_23
N1 0.0347(8) 0.0396(8) 0.0399(8) 0.0014(6) 0.0210(6) -0.0010(6)
C2 0.0300(8) 0.0397(9) 0.0351(9) 0.0006(6) 0.0161(7) -0.0006(7)
C3 0.0304(8) 0.0415(10) 0.0342(9) 0.0024(6) 0.0151(7) -0.0013(7)
C4 0.0462(10) 0.0433(10) 0.0542(11) 0.0003(8) 0.0334(9) -0.0002(8)
C5 0.0374(9) 0.0388(9) 0.0416(10) 0.0012(7) 0.0215(8) -0.0008(7)
C6 0.0342(9) 0.0401(9) 0.0378(9) -0.0004(7) 0.0176(8) -0.0006(7)
C7 0.0340(9) 0.0390(9) 0.0359(9) 0.0022(6) 0.0191(7) -0.0006(7)
C8 0.0469(10) 0.0433(10) 0.0506(11) -0.0020(7) 0.0338(9) 0.0012(8)
C9 0.0449(10) 0.0476(11) 0.0493(11) 0.0020(7) 0.0343(9) -0.0006(8)
C10 0.0337(9) 0.0408(10) 0.0350(9) 0.0029(7) 0.0179(7) -0.0015(7)
C11 0.0388(9) 0.0398(9) 0.0418(10) -0.0027(7) 0.0249(8) -0.0008(7)
C12 0.0363(9) 0.0459(10) 0.0424(10) 0.0004(7) 0.0258(8) -0.0024(8)
N13 0.0517(9) 0.0399(9) 0.0532(9) 0.0051(6) 0.0336(8) -0.0023(7)
C14 0.0531(12) 0.0521(11) 0.0653(13) 0.0063(9) 0.0376(11) -0.0115(10)
C15 0.0501(11) 0.0409(11) 0.0577(12) -0.0017(8) 0.0268(10) -0.0050(8)

loop_
_atom_type_symbol
_atom_type_description
_atom_type_scat_dispersion_real
_atom_type_scat_dispersion_imag
_atom_type_scat_source
C C 0.0033 0.0016 'International Tables Vol C Tables 4.2.6.8 and 6.1.1.4'
H H 0.0000 0.0000 'International Tables Vol C Tables 4.2.6.8 and 6.1.1.4'
N N 0.0061 0.0033 'International Tables Vol C Tables 4.2.6.8 and 6.1.1.4'

loop_
_geom_angle_atom_site_label_1
_geom_angle_atom_site_label_2
_geom_angle_atom_site_label_3
_geom_angle_site_symmetry_1
_geom_angle_site_symmetry_3
_geom_angle
_geom_angle_publ_flag
C2 N1 C3 . . 119.01(14) ?
N1 C2 C3 . 3_666 120.87(15) ?
N1 C2 C4 . . 116.32(14) ?
C3 C2 C4 3_666 . 122.81(15) ?
N1 C3 C2 . 3_666 120.12(15) ?
N1 C3 C5 . . 117.47(14) ?
C2 C3 C5 3_666 . 122.40(15) ?
C2 C4 H4A . . 109.5 ?
C2 C4 H4B . . 109.5 ?
H4A C4 H4B . . 109.5 ?
C2 C4 H4C . . 109.5 ?
H4A C4 H4C . . 109.5 ?
H4B C4 H4C . . 109.5 ?
C6 C5 C3 . . 123.56(16) ?
C6 C5 H5 . . 118.2 ?
C3 C5 H5 . . 118.2 ?
C5 C6 C7 . . 128.43(16) ?
C5 C6 H6 . . 115.8 ?
C7 C6 H6 . . 115.8 ?
C12 C7 C8 . . 115.78(15) ?
C12 C7 C6 . . 124.56(15) ?
C8 C7 C6 . . 119.66(15) ?
C9 C8 C7 . . 122.61(15) ?
C9 C8 H8 . . 118.7 ?
C7 C8 H8 . . 118.7 ?
C8 C9 C10 . . 121.28(15) ?
C8 C9 H9 . . 119.4 ?
C10 C9 H9 . . 119.4 ?
N13 C10 C9 . . 122.27(15) ?
N13 C10 C11 . . 121.15(15) ?
C9 C10 C11 . . 116.58(15) ?
C12 C11 C10 . . 121.31(15) ?
C12 C11 H11 . . 119.3 ?
C10 C11 H11 . . 119.3 ?
C11 C12 C7 . . 122.44(16) ?
C11 C12 H12 . . 118.8 ?
C7 C12 H12 . . 118.8 ?
C10 N13 C15 . . 121.39(14) ?
C10 N13 C14 . . 120.01(15) ?
C15 N13 C14 . . 118.53(14) ?
N13 C14 H14A . . 109.5 ?
N13 C14 H14B . . 109.5 ?
H14A C14 H14B . . 109.5 ?
N13 C14 H14C . . 109.5 ?
H14A C14 H14C . . 109.5 ?
H14B C14 H14C . . 109.5 ?
N13 C15 H15A . . 109.5 ?
N13 C15 H15B . . 109.5 ?
H15A C15 H15B . . 109.5 ?
N13 C15 H15C . . 109.5 ?
H15A C15 H15C . . 109.5 ?
H15B C15 H15C . . 109.5 ?

loop_
_geom_bond_atom_site_label_1
_geom_bond_atom_site_label_2
_geom_bond_site_symmetry_2
_geom_bond_distance
_geom_bond_publ_flag
N1 C2 . 1.333(2) ?
N1 C3 . 1.353(2) ?
C2 C3 3_666 1.413(2) ?
C2 C4 . 1.504(2) ?
C3 C2 3_666 1.413(2) ?
C3 C5 . 1.459(2) ?
C4 H4A . 0.9800 ?
C4 H4B . 0.9800 ?
C4 H4C . 0.9800 ?
C5 C6 . 1.341(2) ?
C5 H5 . 0.9500 ?
C6 C7 . 1.453(2) ?
C6 H6 . 0.9500 ?
C7 C12 . 1.401(2) ?
C7 C8 . 1.406(2) ?
C8 C9 . 1.378(2) ?
C8 H8 . 0.9500 ?
C9 C10 . 1.403(2) ?
C9 H9 . 0.9500 ?
C10 N13 . 1.368(2) ?
C10 C11 . 1.415(2) ?
C11 C12 . 1.377(2) ?
C11 H11 . 0.9500 ?
C12 H12 . 0.9500 ?
N13 C15 . 1.445(2) ?
N13 C14 . 1.451(2) ?
C14 H14A . 0.9800 ?
C14 H14B . 0.9800 ?
C14 H14C . 0.9800 ?
C15 H15A . 0.9800 ?
C15 H15B . 0.9800 ?
C15 H15C . 0.9800 ?

loop_
_geom_torsion_atom_site_label_1
_geom_torsion_atom_site_label_2
_geom_torsion_atom_site_label_3
_geom_torsion_atom_site_label_4
_geom_torsion_site_symmetry_1
_geom_torsion_site_symmetry_2
_geom_torsion_site_symmetry_3
_geom_torsion_site_symmetry_4
_geom_torsion
_geom_torsion_publ_flag
C3 N1 C2 C3 . . . 3_666 0.3(3) ?
C3 N1 C2 C4 . . . . -179.17(14) ?
C2 N1 C3 C2 . . . 3_666 -0.3(3) ?
C2 N1 C3 C5 . . . . -179.15(14) ?
N1 C3 C5 C6 . . . . 2.0(3) ?
C2 C3 C5 C6 3_666 . . . -176.81(17) ?
C3 C5 C6 C7 . . . . 179.74(15) ?
C5 C6 C7 C12 . . . . -3.1(3) ?
C5 C6 C7 C8 . . . . 176.42(18) ?
C12 C7 C8 C9 . . . . 0.4(3) ?
C6 C7 C8 C9 . . . . -179.23(16) ?
C7 C8 C9 C10 . . . . -0.4(3) ?
C8 C9 C10 N13 . . . . -179.19(17) ?
C8 C9 C10 C11 . . . . 0.3(3) ?
N13 C10 C11 C12 . . . . 179.28(15) ?
C9 C10 C11 C12 . . . . -0.2(2) ?
C10 C11 C12 C7 . . . . 0.2(3) ?
C8 C7 C12 C11 . . . . -0.3(3) ?
C6 C7 C12 C11 . . . . 179.28(15) ?
C9 C10 N13 C15 . . . . 179.76(16) ?
C11 C10 N13 C15 . . . . 0.3(3) ?
C9 C10 N13 C14 . . . . -3.5(3) ?
C11 C10 N13 C14 . . . . 177.07(16) ?
